data_7027488
loop_
_publ_author_name
'Wong, Wai-Kwok'
'Zhang, Lilu'
'Xue, Feng'
'Mak, Thomas C. W.'

_publ_section_title
;
 Synthesis, characterization and crystal structures of neutral mono- and
 di-nuclear lanthanide(III) porphyrinate complexes
;
_journal_issue 17
_journal_name_full 'Journal of the Chemical Society, Dalton Transactions'
_journal_page_first 3053
_journal_paper_doi 10.1039/a903127h
_journal_year 1999
_chemical_formula_sum 'C54.5 H52 Cl N4 O4 Yb'
_chemical_formula_weight 1035.49
_chemical_name_systematic
; 

 ? 

;
_space_group_IT_number 2
_symmetry_cell_setting triclinic
_symmetry_space_group_name_Hall '-P 1'
_symmetry_space_group_name_H-M 'P -1'
_atom_sites_solution_hydrogens geom
_atom_sites_solution_primary direct
_atom_sites_solution_secondary difmap
_audit_creation_method SHELXL-97
_cell_angle_alpha 64.59(1)
_cell_angle_beta 87.25(1)
_cell_angle_gamma 70.34(1)
_cell_formula_units_Z 2
_cell_length_a 13.680(1)
_cell_length_b 14.740(2)
_cell_length_c 14.969(1)
_cell_measurement_reflns_used '202 from 4 still frames'
_cell_measurement_temperature 294(2)
_cell_measurement_theta_max 26
_cell_measurement_theta_min 2
_cell_volume 2550.9(5)
_computing_cell_refinement 'BioteX 1.0 (MSC, 1995)'
_computing_data_collection 'BioteX 1.0 (MSC, 1995)'
_computing_data_reduction 'BioteX 1.0 (MSC, 1995)'
_computing_molecular_graphics 'SHELXTL-PC (Siemens, 1990)'
_computing_publication_material 'Siemens SHELXTL'
_computing_structure_refinement 'SHELXL-97 (Sheldrick, 1997)'
_computing_structure_solution 'SHELXS-97 (Sheldrick, 1990)'
_diffrn_ambient_temperature 294(2)
_diffrn_measured_fraction_theta_full 0.855
_diffrn_measured_fraction_theta_max 0.855
_diffrn_measurement_device_type 'Rigaku RAXIS IIc'
_diffrn_measurement_method
; 

Data was collected to 0.82\%A and 85% completeness by taking 

27 oscillation frames in the range of 0 - 162\%, \D\f = 6\%, 

8 min. per frame.  Crystal to detector distance is 78.150mm, 

background level -100. 

;
_diffrn_radiation_monochromator graphite
_diffrn_radiation_source
; 

Rigaku RU-200 rotating-anode generator powered at 50kV / 90mA 

;
_diffrn_radiation_type MoK\a
_diffrn_radiation_wavelength 0.71073
_diffrn_reflns_av_R_equivalents 0.0000
_diffrn_reflns_av_sigmaI/netI 0.0618
_diffrn_reflns_limit_h_max 15
_diffrn_reflns_limit_h_min -16
_diffrn_reflns_limit_k_max 0
_diffrn_reflns_limit_k_min -17
_diffrn_reflns_limit_l_max 15
_diffrn_reflns_limit_l_min -18
_diffrn_reflns_number 8136
_diffrn_reflns_theta_full 25.51
_diffrn_reflns_theta_max 25.51
_diffrn_reflns_theta_min 2.07
_exptl_absorpt_coefficient_mu 1.932
_exptl_absorpt_correction_T_max 1.122
_exptl_absorpt_correction_T_min 0.912
_exptl_absorpt_correction_type ABSCOR
_exptl_crystal_colour Red
_exptl_crystal_density_diffrn 1.348
_exptl_crystal_density_method 'not measured'
_exptl_crystal_description block
_exptl_crystal_F_000 1052
_exptl_crystal_size_max 0.40
_exptl_crystal_size_mid 0.38
_exptl_crystal_size_min 0.35
_refine_diff_density_max 1.610
_refine_diff_density_min -1.600
_refine_diff_density_rms 0.127
_refine_ls_extinction_coef 0.0159(9)
_refine_ls_extinction_expression Fc^*^=kFc[1+0.001xFc^2^\l^3^/sin(2\q)]^-1/4^
_refine_ls_extinction_method SHELXL
_refine_ls_goodness_of_fit_ref 1.011
_refine_ls_hydrogen_treatment mixed
_refine_ls_matrix_type full
_refine_ls_number_parameters 615
_refine_ls_number_reflns 8136
_refine_ls_number_restraints 398
_refine_ls_restrained_S_all 1.000
_refine_ls_R_factor_all 0.0576
_refine_ls_R_factor_gt 0.0555
_refine_ls_shift/su_max 1.203
_refine_ls_shift/su_mean 0.021
_refine_ls_structure_factor_coef Fsqd
_refine_ls_weighting_details 'calc w=1/[\s^2^(Fo^2^)+(0.1131P)^2^+1.2659P] where P=(Fo^2^+2Fc^2^)/3'
_refine_ls_weighting_scheme calc
_refine_ls_wR_factor_gt 0.1539
_refine_ls_wR_factor_ref 0.1568
_reflns_number_gt 7802
_reflns_number_total 8136
_reflns_threshold_expression >2sigma(I)
_cod_data_source_file 903127hsup1.cif
_cod_data_source_block 5
_cod_depositor_comments
;
The following automatic conversions were performed:
'_atom_site_symetry_multiplicity' tag replaced with
'_atom_site_symmetry_multiplicity'.

Automatic conversion script
Id: cif_correct_tags 1440 2010-10-19 06:21:57Z saulius 

The following automatic conversions were performed:

'_symmetry_cell_setting' value 'Triclinic' changed to 'triclinic'
according to /home/saulius/struct/CIF-dictionaries/cif_core.dic
dictionary named 'cif_core.dic' version 2.4.2 from 2011-04-26.

Automatic conversion script
Id: cif_fix_values 1891 2012-01-12 08:04:46Z andrius 
;
_cod_original_cell_volume 2550.9(3)
_cod_original_sg_symbol_H-M P-1
_cod_original_formula_sum 'C54.50 H52 Cl N4 O4 Yb'
_cod_database_code 7027488

loop_
_symmetry_equiv_pos_as_xyz
'x, y, z'
'-x, -y, -z'

loop_
_atom_site_label
_atom_site_type_symbol
_atom_site_fract_x
_atom_site_fract_y
_atom_site_fract_z
_atom_site_U_iso_or_equiv
_atom_site_adp_type
_atom_site_occupancy
_atom_site_symmetry_multiplicity
_atom_site_calc_flag
_atom_site_refinement_flags
_atom_site_disorder_assembly
_atom_site_disorder_group
Yb1 Yb 0.512609(15) 1.239496(15) 1.368846(14) 0.05515(9) Uani 1 1 d . . .
Cl1 Cl 0.37177(14) 1.14704(14) 1.43359(16) 0.0907(5) Uani 1 1 d . . .
N1 N 0.5801(3) 1.3014(4) 1.4614(3) 0.0593(10) Uani 1 1 d D . .
N2 N 0.6560(3) 1.2723(3) 1.2864(3) 0.0560(10) Uani 1 1 d D . .
N3 N 0.4419(3) 1.3443(3) 1.2021(3) 0.0576(10) Uani 1 1 d D . .
N4 N 0.3689(3) 1.3770(3) 1.3749(3) 0.0579(10) Uani 1 1 d D . .
C1 C 0.5308(4) 1.3229(4) 1.5366(4) 0.0614(13) Uani 1 1 d D . .
C2 C 0.6085(5) 1.3070(5) 1.6088(5) 0.0741(16) Uani 1 1 d D . .
H2 H 0.5964 1.3143 1.6675 0.089 Uiso 1 1 calc R . .
C3 C 0.7023(5) 1.2795(5) 1.5753(4) 0.0718(15) Uani 1 1 d D . .
H3 H 0.7667 1.2652 1.6062 0.086 Uiso 1 1 calc R . .
C4 C 0.6843(4) 1.2765(4) 1.4840(4) 0.0616(13) Uani 1 1 d D . .
C5 C 0.7632(4) 1.2561(4) 1.4237(4) 0.0625(13) Uani 1 1 d . . .
C6 C 0.7481(4) 1.2576(4) 1.3310(4) 0.0614(12) Uani 1 1 d D . .
C7 C 0.8267(5) 1.2547(6) 1.2637(5) 0.0781(17) Uani 1 1 d D . .
H7 H 0.8961 1.2451 1.2767 0.094 Uiso 1 1 calc R . .
C8 C 0.7826(5) 1.2680(5) 1.1797(5) 0.0756(16) Uani 1 1 d D . .
H8 H 0.8151 1.2699 1.1232 0.091 Uiso 1 1 calc R . .
C9 C 0.6736(4) 1.2790(5) 1.1927(4) 0.0633(13) Uani 1 1 d D . .
C10 C 0.5997(4) 1.2990(4) 1.1190(4) 0.0614(13) Uani 1 1 d . . .
C11 C 0.4919(4) 1.3280(4) 1.1250(4) 0.0618(13) Uani 1 1 d D . .
C12 C 0.4138(5) 1.3561(5) 1.0462(4) 0.0728(16) Uani 1 1 d D . .
H12 H 0.4263 1.3518 0.9863 0.087 Uiso 1 1 calc R . .
C13 C 0.3204(5) 1.3895(5) 1.0763(4) 0.0748(16) Uani 1 1 d D . .
H13 H 0.2559 1.4119 1.0410 0.090 Uiso 1 1 calc R . .
C14 C 0.3368(4) 1.3847(4) 1.1723(4) 0.0612(13) Uani 1 1 d D . .
C15 C 0.2584(4) 1.4238(5) 1.2251(4) 0.0626(13) Uani 1 1 d . . .
C16 C 0.2751(4) 1.4221(4) 1.3170(4) 0.0613(13) Uani 1 1 d D . .
C17 C 0.1950(5) 1.4729(5) 1.3635(5) 0.0705(15) Uani 1 1 d D . .
H17 H 0.1250 1.5105 1.3384 0.085 Uiso 1 1 calc R . .
C18 C 0.2398(5) 1.4561(5) 1.4496(5) 0.0713(15) Uani 1 1 d D . .
H18 H 0.2062 1.4798 1.4952 0.086 Uiso 1 1 calc R . .
C19 C 0.3501(4) 1.3944(4) 1.4590(4) 0.0599(12) Uani 1 1 d D . .
C20 C 0.4216(4) 1.3662(4) 1.5356(4) 0.0617(13) Uani 1 1 d . . .
C21 C 0.8712(4) 1.2412(5) 1.4571(4) 0.0711(14) Uani 1 1 d D . .
C22 C 0.9000(5) 1.3292(6) 1.4373(5) 0.095(2) Uani 1 1 d D . .
H22 H 0.8499 1.3976 1.4071 0.114 Uiso 1 1 calc R . .
C23 C 1.0017(6) 1.3177(8) 1.4614(6) 0.126(3) Uani 1 1 d D . .
H23 H 1.0197 1.3773 1.4480 0.151 Uiso 1 1 calc R . .
C24 C 1.0737(6) 1.2180(8) 1.5045(7) 0.137(4) Uani 1 1 d D . .
H24 H 1.1421 1.2091 1.5207 0.165 Uiso 1 1 calc R . .
C25 C 1.0482(6) 1.1311(9) 1.5244(8) 0.137(4) Uani 1 1 d D . .
H25 H 1.0995 1.0633 1.5537 0.165 Uiso 1 1 calc R . .
C26 C 0.9468(5) 1.1406(6) 1.5020(7) 0.111(3) Uani 1 1 d D . .
H26 H 0.9301 1.0798 1.5171 0.133 Uiso 1 1 calc R . .
C27 C 0.6372(4) 1.2925(4) 1.0252(4) 0.0667(14) Uani 1 1 d D . .
C28 C 0.7064(5) 1.1974(5) 1.0283(5) 0.088(2) Uani 1 1 d D . .
H28 H 0.7296 1.1369 1.0891 0.105 Uiso 1 1 calc R . .
C29 C 0.7417(6) 1.1915(6) 0.9416(5) 0.100(2) Uani 1 1 d D . .
H29 H 0.7903 1.1278 0.9455 0.120 Uiso 1 1 calc R . .
C30 C 0.7064(5) 1.2768(6) 0.8522(5) 0.095(2) Uani 1 1 d D . .
H30 H 0.7284 1.2715 0.7943 0.114 Uiso 1 1 calc R . .
C31 C 0.6377(5) 1.3715(6) 0.8475(4) 0.0789(18) Uani 1 1 d D . .
H31 H 0.6132 1.4305 0.7859 0.095 Uiso 1 1 calc R . .
C32 C 0.6043(5) 1.3808(5) 0.9325(4) 0.0729(15) Uani 1 1 d D . .
H32 H 0.5596 1.4465 0.9280 0.087 Uiso 1 1 calc R . .
C33 C 0.1487(4) 1.4775(5) 1.1734(4) 0.0683(14) Uani 1 1 d D . .
C34 C 0.1228(5) 1.5744(6) 1.0907(5) 0.087(2) Uani 1 1 d D . .
H34 H 0.1733 1.6055 1.0665 0.104 Uiso 1 1 calc R . .
C35 C 0.0214(5) 1.6266(7) 1.0428(6) 0.101(3) Uani 1 1 d D . .
H35 H 0.0037 1.6925 0.9871 0.121 Uiso 1 1 calc R . .
C36 C -0.0508(6) 1.5803(7) 1.0781(6) 0.104(3) Uani 1 1 d D . .
H36 H -0.1183 1.6148 1.0455 0.124 Uiso 1 1 calc R . .
C37 C -0.0277(5) 1.4848(7) 1.1598(6) 0.103(2) Uani 1 1 d D . .
H37 H -0.0790 1.4548 1.1835 0.123 Uiso 1 1 calc R . .
C38 C 0.0729(5) 1.4327(6) 1.2074(5) 0.0859(19) Uani 1 1 d D . .
H38 H 0.0896 1.3668 1.2631 0.103 Uiso 1 1 calc R . .
C39 C 0.3821(4) 1.3835(4) 1.6247(4) 0.0629(13) Uani 1 1 d D . .
C40 C 0.4082(4) 1.4508(4) 1.6527(4) 0.0687(14) Uani 1 1 d D . .
H40 H 0.4517 1.4865 1.6159 0.082 Uiso 1 1 calc R . .
C41 C 0.3711(5) 1.4665(5) 1.7342(5) 0.0789(17) Uani 1 1 d D . .
H41 H 0.3893 1.5125 1.7520 0.095 Uiso 1 1 calc R . .
C42 C 0.3083(5) 1.4146(6) 1.7880(5) 0.085(2) Uani 1 1 d D . .
H42 H 0.2839 1.4246 1.8434 0.102 Uiso 1 1 calc R . .
C43 C 0.2799(6) 1.3478(6) 1.7627(5) 0.088(2) Uani 1 1 d D . .
H43 H 0.2362 1.3129 1.8004 0.106 Uiso 1 1 calc R . .
C44 C 0.3162(5) 1.3321(5) 1.6808(5) 0.0807(17) Uani 1 1 d D . .
H44 H 0.2965 1.2869 1.6632 0.097 Uiso 1 1 calc R . .
O1W O 0.6173(4) 1.0851(3) 1.5033(3) 0.0793(12) Uani 1 1 d . . .
O1 O 0.5704(3) 1.1020(3) 1.3101(3) 0.0739(11) Uani 1 1 d D . .
C45 C 0.5051(6) 1.0758(6) 1.2603(6) 0.099(2) Uani 1 1 d D . .
H45A H 0.4958 1.1206 1.1891 0.119 Uiso 1 1 calc R . .
H45B H 0.4371 1.0862 1.2845 0.119 Uiso 1 1 calc R . .
C46 C 0.5591(8) 0.9621(7) 1.2827(9) 0.135(4) Uani 1 1 d D . .
H46A H 0.5381 0.9158 1.3429 0.162 Uiso 1 1 calc R . .
H46B H 0.5438 0.9481 1.2282 0.162 Uiso 1 1 calc R . .
C47 C 0.6690(8) 0.9452(7) 1.2957(9) 0.133(3) Uani 1 1 d D . .
H47A H 0.6999 0.9513 1.2346 0.160 Uiso 1 1 calc R . .
H47B H 0.7057 0.8744 1.3482 0.160 Uiso 1 1 calc R . .
C48 C 0.6755(5) 1.0288(5) 1.3223(6) 0.0836(19) Uani 1 1 d D . .
H48A H 0.7064 0.9968 1.3906 0.100 Uiso 1 1 calc R . .
H48B H 0.7183 1.0663 1.2792 0.100 Uiso 1 1 calc R . .
O2 O 0.7556(6) 1.0014(5) 1.6718(5) 0.146(3) Uani 1 1 d DU . .
C49 C 0.8254(10) 0.8955(9) 1.6924(8) 0.169(5) Uani 1 1 d DU . .
H49A H 0.7901 0.8583 1.6734 0.203 Uiso 1 1 calc R . .
H49B H 0.8852 0.8991 1.6552 0.203 Uiso 1 1 calc R . .
C50 C 0.8582(14) 0.8409(11) 1.7959(9) 0.229(8) Uani 1 1 d DU . .
H50A H 0.8393 0.7771 1.8254 0.275 Uiso 1 1 calc R . .
H50B H 0.9335 0.8191 1.8074 0.275 Uiso 1 1 calc R . .
C51 C 0.8098(14) 0.9093(11) 1.8390(8) 0.212(7) Uani 1 1 d DU . .
H51A H 0.8620 0.9195 1.8717 0.255 Uiso 1 1 calc R . .
H51B H 0.7671 0.8787 1.8884 0.255 Uiso 1 1 calc R . .
C52 C 0.7453(12) 1.0110(9) 1.7611(8) 0.168(5) Uani 1 1 d DU . .
H52A H 0.6729 1.0275 1.7745 0.202 Uiso 1 1 calc R . .
H52B H 0.7681 1.0680 1.7572 0.202 Uiso 1 1 calc R . .
O3 O -0.1008(16) 1.9449(13) 1.1262(19) 0.211(9) Uani 0.50 1 d PDU . .
C53 C -0.0963(19) 1.8480(16) 1.1256(16) 0.188(8) Uani 0.50 1 d PDU . .
H53A H -0.0565 1.8366 1.0736 0.226 Uiso 0.50 1 calc PR . .
H53B H -0.1658 1.8480 1.1156 0.226 Uiso 0.50 1 calc PR . .
C54 C -0.0446(17) 1.7667(14) 1.2229(16) 0.161(7) Uani 0.50 1 d PDU . .
H54A H -0.0944 1.7584 1.2715 0.193 Uiso 0.50 1 calc PR . .
H54B H -0.0095 1.6982 1.2215 0.193 Uiso 0.50 1 calc PR . .
C55 C 0.0285(15) 1.8049(16) 1.2456(16) 0.163(7) Uani 0.50 1 d PDU . .
H55A H 0.0965 1.7741 1.2277 0.196 Uiso 0.50 1 calc PR . .
H55B H 0.0351 1.7858 1.3162 0.196 Uiso 0.50 1 calc PR . .
C56 C -0.011(2) 1.9198(16) 1.188(2) 0.193(8) Uani 0.50 1 d PDU . .
H56A H -0.0297 1.9546 1.2320 0.232 Uiso 0.50 1 calc PR . .
H56B H 0.0411 1.9437 1.1483 0.232 Uiso 0.50 1 calc PR . .
O4 O 0.4171(18) 1.009(3) 2.022(2) 0.265(12) Uani 0.50 1 d PDU A -1
H4 H 0.3971 1.0070 2.0754 0.398 Uiso 0.50 1 calc PR A -1
C57 C 0.463(3) 1.089(2) 1.980(2) 0.228(14) Uani 0.50 1 d PDU A -1

loop_
_atom_site_aniso_label
_atom_site_aniso_U_11
_atom_site_aniso_U_22
_atom_site_aniso_U_33
_atom_site_aniso_U_23
_atom_site_aniso_U_13
_atom_site_aniso_U_12
Yb1 0.05537(15) 0.05347(13) 0.05419(13) -0.02612(10) 0.00339(9) -0.01251(10)
Cl1 0.0760(9) 0.0704(9) 0.1245(14) -0.0391(9) 0.0237(9) -0.0309(8)
N1 0.057(2) 0.068(2) 0.057(2) -0.0357(19) 0.0033(17) -0.016(2)
N2 0.051(2) 0.062(2) 0.054(2) -0.0283(18) 0.0083(16) -0.0154(19)
N3 0.054(2) 0.054(2) 0.051(2) -0.0230(17) -0.0020(17) -0.0025(19)
N4 0.051(2) 0.055(2) 0.059(2) -0.0282(18) -0.0002(17) -0.0034(18)
C1 0.061(3) 0.068(3) 0.059(3) -0.038(2) 0.005(2) -0.014(2)
C2 0.067(3) 0.088(4) 0.070(3) -0.048(3) 0.000(3) -0.011(3)
C3 0.059(3) 0.086(4) 0.068(3) -0.039(3) -0.002(2) -0.015(3)
C4 0.061(3) 0.065(3) 0.061(3) -0.032(2) 0.007(2) -0.019(2)
C5 0.056(3) 0.063(3) 0.065(3) -0.032(2) 0.002(2) -0.012(2)
C6 0.053(3) 0.065(3) 0.070(3) -0.037(2) 0.009(2) -0.017(2)
C7 0.056(3) 0.105(4) 0.081(4) -0.052(3) 0.012(3) -0.023(3)
C8 0.062(3) 0.095(4) 0.071(3) -0.044(3) 0.014(2) -0.019(3)
C9 0.059(3) 0.069(3) 0.059(3) -0.032(2) 0.011(2) -0.013(2)
C10 0.065(3) 0.057(3) 0.057(3) -0.028(2) 0.002(2) -0.012(2)
C11 0.060(3) 0.073(3) 0.057(3) -0.032(2) 0.009(2) -0.025(2)
C12 0.066(3) 0.088(4) 0.062(3) -0.038(3) 0.004(2) -0.017(3)
C13 0.073(4) 0.085(4) 0.067(3) -0.041(3) 0.000(3) -0.017(3)
C14 0.059(3) 0.061(3) 0.055(3) -0.025(2) 0.002(2) -0.011(2)
C15 0.058(3) 0.063(3) 0.061(3) -0.025(2) 0.007(2) -0.018(2)
C16 0.060(3) 0.063(3) 0.061(3) -0.030(2) 0.008(2) -0.016(2)
C17 0.058(3) 0.078(3) 0.075(3) -0.042(3) 0.007(2) -0.012(3)
C18 0.061(3) 0.081(4) 0.071(3) -0.043(3) 0.009(2) -0.011(3)
C19 0.056(3) 0.060(3) 0.064(3) -0.035(2) 0.007(2) -0.010(2)
C20 0.067(3) 0.062(3) 0.061(3) -0.035(2) 0.010(2) -0.019(2)
C21 0.061(3) 0.089(4) 0.074(3) -0.044(3) 0.009(2) -0.027(3)
C22 0.078(4) 0.120(5) 0.101(5) -0.060(4) 0.006(4) -0.036(4)
C23 0.103(5) 0.197(9) 0.115(6) -0.073(6) 0.017(5) -0.089(6)
C24 0.065(4) 0.238(11) 0.133(7) -0.110(8) 0.006(4) -0.044(6)
C25 0.069(5) 0.185(10) 0.160(8) -0.108(8) -0.016(5) 0.000(6)
C26 0.078(4) 0.109(5) 0.137(7) -0.071(5) -0.026(4) 0.005(4)
C27 0.065(3) 0.068(3) 0.062(3) -0.033(2) 0.006(2) -0.011(3)
C28 0.094(5) 0.084(4) 0.071(4) -0.043(3) 0.006(3) -0.004(4)
C29 0.094(5) 0.106(5) 0.103(5) -0.068(4) 0.021(4) -0.012(4)
C30 0.084(4) 0.145(6) 0.071(4) -0.064(4) 0.018(3) -0.036(4)
C31 0.077(4) 0.104(5) 0.059(3) -0.033(3) 0.009(3) -0.039(4)
C32 0.075(4) 0.080(4) 0.068(3) -0.035(3) 0.011(3) -0.029(3)
C33 0.055(3) 0.079(3) 0.070(3) -0.038(3) 0.003(2) -0.015(3)
C34 0.069(4) 0.099(5) 0.072(4) -0.025(3) -0.002(3) -0.021(4)
C35 0.072(4) 0.110(6) 0.086(5) -0.028(4) -0.012(3) -0.009(4)
C36 0.065(4) 0.122(6) 0.100(5) -0.047(5) -0.016(4) -0.003(4)
C37 0.065(4) 0.129(6) 0.132(6) -0.074(5) 0.015(4) -0.034(4)
C38 0.066(4) 0.096(5) 0.088(4) -0.039(4) 0.004(3) -0.022(4)
C39 0.061(3) 0.060(3) 0.062(3) -0.033(2) 0.007(2) -0.007(2)
C40 0.072(3) 0.067(3) 0.070(3) -0.036(3) 0.008(3) -0.021(3)
C41 0.075(4) 0.077(4) 0.087(4) -0.050(3) -0.004(3) -0.007(3)
C42 0.068(4) 0.115(5) 0.070(4) -0.052(3) 0.005(3) -0.014(4)
C43 0.087(4) 0.114(5) 0.076(4) -0.046(4) 0.029(3) -0.047(4)
C44 0.087(4) 0.085(4) 0.085(4) -0.046(3) 0.023(3) -0.038(3)
O1W 0.090(3) 0.058(2) 0.070(2) -0.0156(19) -0.018(2) -0.016(2)
O1 0.088(3) 0.055(2) 0.071(2) -0.0313(18) 0.0005(19) -0.0091(19)
C45 0.108(5) 0.099(5) 0.104(5) -0.057(4) -0.005(4) -0.032(4)
C46 0.154(9) 0.111(6) 0.162(9) -0.081(6) 0.000(7) -0.044(6)
C47 0.127(7) 0.114(6) 0.181(9) -0.100(6) 0.038(6) -0.026(6)
C48 0.079(4) 0.068(4) 0.094(4) -0.036(3) 0.019(3) -0.015(3)
O2 0.172(6) 0.112(4) 0.117(4) -0.033(4) -0.057(4) -0.019(4)
C49 0.149(10) 0.166(8) 0.142(7) -0.073(6) -0.027(7) 0.018(8)
C50 0.253(15) 0.161(9) 0.140(8) -0.039(7) -0.037(10) 0.055(10)
C51 0.250(15) 0.176(11) 0.104(6) -0.035(6) -0.019(9) 0.022(10)
C52 0.215(12) 0.122(7) 0.130(7) -0.051(6) -0.025(8) -0.013(7)
O3 0.182(14) 0.151(8) 0.230(18) -0.057(10) -0.033(12) -0.001(13)
C53 0.155(14) 0.187(12) 0.188(14) -0.092(12) -0.062(12) 0.004(14)
C54 0.153(14) 0.149(9) 0.160(14) -0.081(10) -0.013(12) -0.006(11)
C55 0.096(11) 0.235(12) 0.135(13) -0.088(12) 0.004(8) -0.019(11)
C56 0.199(18) 0.217(12) 0.202(19) -0.121(14) 0.029(14) -0.080(14)
O4 0.169(15) 0.37(2) 0.29(3) -0.16(2) 0.057(17) -0.115(17)
C57 0.34(3) 0.135(19) 0.19(2) -0.062(17) -0.10(2) -0.061(19)

loop_
_atom_type_symbol
_atom_type_description
_atom_type_scat_dispersion_real
_atom_type_scat_dispersion_imag
_atom_type_scat_source
C C 0.0033 0.0016 'International Tables Vol C Tables 4.2.6.8 and 6.1.1.4'
H H 0.0000 0.0000 'International Tables Vol C Tables 4.2.6.8 and 6.1.1.4'
N N 0.0061 0.0033 'International Tables Vol C Tables 4.2.6.8 and 6.1.1.4'
O O 0.0106 0.0060 'International Tables Vol C Tables 4.2.6.8 and 6.1.1.4'
Cl Cl 0.1484 0.1585 'International Tables Vol C Tables 4.2.6.8 and 6.1.1.4'
Yb Yb -0.3850 5.5486 'International Tables Vol C Tables 4.2.6.8 and 6.1.1.4'

loop_
_geom_angle_atom_site_label_1
_geom_angle_atom_site_label_2
_geom_angle_atom_site_label_3
_geom_angle
N1 Yb1 O1W 75.13(16)
N1 Yb1 N4 76.09(15)
O1W Yb1 N4 127.17(17)
N1 Yb1 N3 123.48(16)
O1W Yb1 N3 154.82(18)
N4 Yb1 N3 76.79(15)
N1 Yb1 N2 77.52(16)
O1W Yb1 N2 93.33(17)
N4 Yb1 N2 122.00(16)
N3 Yb1 N2 76.52(15)
N1 Yb1 O1 139.19(15)
O1W Yb1 O1 74.46(16)
N4 Yb1 O1 144.68(16)
N3 Yb1 O1 80.84(14)
N2 Yb1 O1 77.75(16)
N1 Yb1 Cl1 121.64(12)
O1W Yb1 Cl1 81.89(13)
N4 Yb1 Cl1 76.94(12)
N3 Yb1 Cl1 98.67(13)
N2 Yb1 Cl1 157.57(13)
O1 Yb1 Cl1 79.86(12)
C4 N1 C1 106.3(4)
C4 N1 Yb1 124.5(3)
C1 N1 Yb1 123.1(4)
C6 N2 C9 107.0(4)
C6 N2 Yb1 125.4(3)
C9 N2 Yb1 125.3(4)
C14 N3 C11 106.6(4)
C14 N3 Yb1 123.0(3)
C11 N3 Yb1 122.7(3)
C16 N4 C19 107.2(4)
C16 N4 Yb1 124.8(3)
C19 N4 Yb1 123.4(3)
N1 C1 C20 124.9(5)
N1 C1 C2 108.9(5)
C20 C1 C2 125.8(5)
C3 C2 C1 107.1(5)
C2 C3 C4 107.3(5)
N1 C4 C5 125.6(5)
N1 C4 C3 110.3(5)
C5 C4 C3 124.0(5)
C6 C5 C4 125.9(5)
C6 C5 C21 116.7(5)
C4 C5 C21 117.1(5)
N2 C6 C5 125.9(5)
N2 C6 C7 109.3(5)
C5 C6 C7 124.5(5)
C8 C7 C6 108.1(6)
C7 C8 C9 107.1(5)
N2 C9 C10 126.8(5)
N2 C9 C8 108.5(5)
C10 C9 C8 124.6(5)
C11 C10 C9 124.5(5)
C11 C10 C27 117.2(5)
C9 C10 C27 118.2(5)
N3 C11 C10 125.9(5)
N3 C11 C12 108.9(5)
C10 C11 C12 125.0(5)
C13 C12 C11 106.9(5)
C12 C13 C14 108.2(6)
N3 C14 C15 124.6(5)
N3 C14 C13 109.4(5)
C15 C14 C13 125.9(5)
C16 C15 C14 125.7(5)
C16 C15 C33 118.0(5)
C14 C15 C33 116.2(5)
N4 C16 C15 126.3(5)
N4 C16 C17 109.4(5)
C15 C16 C17 124.2(5)
C18 C17 C16 107.5(5)
C17 C18 C19 107.9(5)
C20 C19 N4 127.4(5)
C20 C19 C18 124.5(5)
N4 C19 C18 108.0(5)
C19 C20 C1 124.5(5)
C19 C20 C39 118.2(5)
C1 C20 C39 117.3(5)
C26 C21 C22 118.1(6)
C26 C21 C5 121.2(6)
C22 C21 C5 120.6(5)
C21 C22 C23 121.7(7)
C24 C23 C22 118.5(8)
C23 C24 C25 121.1(8)
C24 C25 C26 121.3(8)
C25 C26 C21 119.2(8)
C28 C27 C32 117.6(5)
C28 C27 C10 120.7(5)
C32 C27 C10 121.8(5)
C27 C28 C29 120.7(6)
C30 C29 C28 120.9(6)
C29 C30 C31 119.2(6)
C30 C31 C32 121.1(6)
C31 C32 C27 120.4(6)
C34 C33 C38 118.8(6)
C34 C33 C15 119.5(5)
C38 C33 C15 121.8(5)
C33 C34 C35 120.5(7)
C36 C35 C34 119.2(7)
C35 C36 C37 121.8(7)
C36 C37 C38 119.2(7)
C33 C38 C37 120.6(7)
C40 C39 C44 117.9(5)
C40 C39 C20 121.9(5)
C44 C39 C20 120.2(5)
C41 C40 C39 121.4(6)
C42 C41 C40 119.4(6)
C41 C42 C43 121.2(6)
C42 C43 C44 119.8(6)
C43 C44 C39 120.3(6)
C45 O1 C48 107.2(5)
C45 O1 Yb1 126.0(4)
C48 O1 Yb1 126.7(4)
O1 C45 C46 106.1(6)
C47 C46 C45 104.7(7)
C46 C47 C48 106.5(6)
O1 C48 C47 107.0(6)
C52 O2 C49 108.7(7)
C50 C49 O2 107.3(9)
C51 C50 C49 108.8(9)
C50 C51 C52 108.1(9)
O2 C52 C51 107.1(9)
C53 O3 C56 106.4(14)
O3 C53 C54 104.0(14)
C55 C54 C53 104.6(13)
C54 C55 C56 106.4(12)
O3 C56 C55 106.6(13)

loop_
_geom_bond_atom_site_label_1
_geom_bond_atom_site_label_2
_geom_bond_distance
Yb1 N1 2.320(4)
Yb1 O1W 2.331(4)
Yb1 N4 2.333(4)
Yb1 N3 2.339(4)
Yb1 N2 2.344(4)
Yb1 O1 2.428(4)
Yb1 Cl1 2.6388(18)
N1 C4 1.367(7)
N1 C1 1.382(7)
N2 C6 1.362(7)
N2 C9 1.379(7)
N3 C14 1.370(7)
N3 C11 1.382(7)
N4 C16 1.370(7)
N4 C19 1.386(7)
C1 C20 1.411(8)
C1 C2 1.443(8)
C2 C3 1.351(9)
C3 C4 1.422(8)
C4 C5 1.410(8)
C5 C6 1.402(8)
C5 C21 1.497(8)
C6 C7 1.440(8)
C7 C8 1.328(9)
C8 C9 1.457(8)
C9 C10 1.397(8)
C10 C11 1.400(8)
C10 C27 1.503(8)
C11 C12 1.451(8)
C12 C13 1.337(9)
C13 C14 1.433(8)
C14 C15 1.415(8)
C15 C16 1.395(8)
C15 C33 1.504(7)
C16 C17 1.437(8)
C17 C18 1.341(9)
C18 C19 1.452(8)
C19 C20 1.366(8)
C20 C39 1.505(7)
C21 C26 1.378(8)
C21 C22 1.388(8)
C22 C23 1.390(9)
C23 C24 1.348(10)
C24 C25 1.348(11)
C25 C26 1.388(9)
C27 C28 1.385(7)
C27 C32 1.391(7)
C28 C29 1.391(8)
C29 C30 1.347(8)
C30 C31 1.369(8)
C31 C32 1.378(8)
C33 C34 1.372(8)
C33 C38 1.376(8)
C34 C35 1.390(8)
C35 C36 1.346(9)
C36 C37 1.356(9)
C37 C38 1.380(8)
C39 C40 1.378(7)
C39 C44 1.391(8)
C40 C41 1.380(8)
C41 C42 1.349(8)
C42 C43 1.363(9)
C43 C44 1.382(8)
O1 C45 1.430(8)
O1 C48 1.441(7)
C45 C46 1.474(10)
C46 C47 1.447(12)
C47 C48 1.478(10)
O2 C52 1.399(10)
O2 C49 1.433(11)
C49 C50 1.415(12)
C50 C51 1.394(15)
C51 C52 1.447(12)
O3 C53 1.413(15)
O3 C56 1.419(15)
C53 C54 1.444(15)
C54 C55 1.417(18)
C55 C56 1.442(15)
O4 C57 1.419(19)
